data_7131339
loop_
_publ_author_name
'Dhanaji, Jadhav Rahul'
'Samatha, Polasani'
'Raju, Silver'
'Mainkar, Prathama S.'
'Adepu, Raju'
'Chandrasekhar, Srivari'

_publ_section_title
;
 Substitution controlled aryne insertion: synthesis of
 diarylmethane/chromones.
;
_journal_issue 18
_journal_name_full 'Chemical communications (Cambridge, England)'
_journal_page_first 2648
_journal_page_last 2651
_journal_paper_doi 10.1039/d2cc05992d
_journal_volume 59
_journal_year 2023
_chemical_formula_sum 'C24 H18 N2 O5'
_chemical_formula_weight 414.40
_space_group_crystal_system triclinic
_space_group_IT_number 2
_space_group_name_Hall '-P 1'
_space_group_name_H-M_alt 'P -1'
_atom_sites_solution_hydrogens geom
_audit_creation_method SHELXL-2018/3
_audit_update_record
;
2022-08-10 deposited with the CCDC.	2023-01-19 downloaded from the CCDC.
;
_cell_angle_alpha 81.178(2)
_cell_angle_beta 89.732(3)
_cell_angle_gamma 83.318(2)
_cell_formula_units_Z 2
_cell_length_a 8.1443(5)
_cell_length_b 9.6794(6)
_cell_length_c 13.0717(8)
_cell_measurement_reflns_used 6140
_cell_measurement_temperature 303(2)
_cell_measurement_theta_max 30.5
_cell_measurement_theta_min 2.5
_cell_volume 1011.27(11)
_computing_structure_refinement 'SHELXL-2018/3 (Sheldrick, 2018)'
_computing_structure_solution 'SHELXT 2018/2 (Sheldrick, 2018)'
_diffrn_ambient_temperature 303(2)
_diffrn_measured_fraction_theta_full 0.999
_diffrn_measured_fraction_theta_max 0.998
_diffrn_measurement_device_type 'Bruker D8 QUEST PHOTON-III-C7'
_diffrn_measurement_method '\w and \f'
_diffrn_radiation_type MoK\a
_diffrn_radiation_wavelength 0.71073
_diffrn_reflns_av_R_equivalents 0.0726
_diffrn_reflns_av_unetI/netI 0.0856
_diffrn_reflns_Laue_measured_fraction_full 0.999
_diffrn_reflns_Laue_measured_fraction_max 0.998
_diffrn_reflns_limit_h_max 11
_diffrn_reflns_limit_h_min -11
_diffrn_reflns_limit_k_max 13
_diffrn_reflns_limit_k_min -13
_diffrn_reflns_limit_l_max 18
_diffrn_reflns_limit_l_min -18
_diffrn_reflns_number 23684
_diffrn_reflns_point_group_measured_fraction_full 0.999
_diffrn_reflns_point_group_measured_fraction_max 0.998
_diffrn_reflns_theta_full 25.242
_diffrn_reflns_theta_max 30.482
_diffrn_reflns_theta_min 2.458
_diffrn_source microfocus
_exptl_absorpt_coefficient_mu 0.097
_exptl_crystal_density_diffrn 1.361
_exptl_crystal_description Plate
_exptl_crystal_F_000 432
_exptl_crystal_size_max 0.320
_exptl_crystal_size_mid 0.150
_exptl_crystal_size_min 0.120
_refine_diff_density_max 0.180
_refine_diff_density_min -0.171
_refine_diff_density_rms 0.040
_refine_ls_extinction_method none
_refine_ls_goodness_of_fit_ref 0.997
_refine_ls_hydrogen_treatment constr
_refine_ls_matrix_type full
_refine_ls_number_parameters 281
_refine_ls_number_reflns 6140
_refine_ls_number_restraints 0
_refine_ls_restrained_S_all 0.997
_refine_ls_R_factor_all 0.1567
_refine_ls_R_factor_gt 0.0558
_refine_ls_shift/su_max 0.000
_refine_ls_shift/su_mean 0.000
_refine_ls_structure_factor_coef Fsqd
_refine_ls_weighting_details 'w=1/[\s^2^(Fo^2^)+(0.0708P)^2^] where P=(Fo^2^+2Fc^2^)/3'
_refine_ls_weighting_scheme calc
_refine_ls_wR_factor_gt 0.1315
_refine_ls_wR_factor_ref 0.1751
_reflns_Friedel_coverage 0.000
_reflns_number_gt 2561
_reflns_number_total 6140
_reflns_threshold_expression 'I > 2\s(I)'
_cod_data_source_file d2cc05992d2.cif
_cod_data_source_block datam
_cod_database_code 7131339
_shelx_shelxl_version_number 2018/3
_shelx_space_group_comment
;
The symmetry employed for this shelxl refinement is uniquely defined
by the following loop, which should always be used as a source of
symmetry information in preference to the above space-group names.
They are only intended as comments.
;
_shelx_estimated_absorpt_t_min 0.970
_shelx_estimated_absorpt_t_max 0.988

loop_
_space_group_symop_operation_xyz
'x, y, z'
'-x, -y, -z'

loop_
_atom_site_label
_atom_site_type_symbol
_atom_site_fract_x
_atom_site_fract_y
_atom_site_fract_z
_atom_site_U_iso_or_equiv
_atom_site_adp_type
_atom_site_occupancy
_atom_site_site_symmetry_order
_atom_site_calc_flag
_atom_site_refinement_flags_posn
_atom_site_refinement_flags_adp
_atom_site_refinement_flags_occupancy
_atom_site_disorder_assembly
_atom_site_disorder_group
C1 C 0.4388(2) 0.15890(18) 0.74730(13) 0.0441(4) Uani 1 1 d . . . . .
C2 C 0.5161(3) 0.0277(2) 0.78985(15) 0.0551(5) Uani 1 1 d . . . . .
H2 H 0.503735 -0.004451 0.859925 0.066 Uiso 1 1 calc R U . . .
C3 C 0.6111(3) -0.0564(2) 0.73029(17) 0.0606(6) Uani 1 1 d . . . . .
H3 H 0.662146 -0.144001 0.760603 0.073 Uiso 1 1 calc R U . . .
C4 C 0.6304(3) -0.0117(2) 0.62729(17) 0.0615(6) Uani 1 1 d . . . . .
H4 H 0.696532 -0.067225 0.587554 0.074 Uiso 1 1 calc R U . . .
C5 C 0.5508(3) 0.1165(2) 0.58280(15) 0.0566(5) Uani 1 1 d . . . . .
H5 H 0.562242 0.145913 0.512246 0.068 Uiso 1 1 calc R U . . .
C6 C 0.4537(2) 0.20350(18) 0.64066(13) 0.0440(4) Uani 1 1 d . . . . .
C7 C 0.3670(2) 0.3395(2) 0.58650(14) 0.0495(5) Uani 1 1 d . . . . .
C8 C 0.2836(3) 0.4688(2) 0.41923(17) 0.0737(7) Uani 1 1 d . . . . .
H8A H 0.350638 0.502981 0.361405 0.088 Uiso 1 1 calc R U . . .
H8B H 0.256202 0.544423 0.459417 0.088 Uiso 1 1 calc R U . . .
C9 C 0.1311(3) 0.4257(3) 0.38052(19) 0.0829(7) Uani 1 1 d . . . . .
H9A H 0.072382 0.503661 0.335962 0.124 Uiso 1 1 calc R U . . .
H9B H 0.062718 0.396121 0.437889 0.124 Uiso 1 1 calc R U . . .
H9C H 0.158643 0.349043 0.342427 0.124 Uiso 1 1 calc R U . . .
C10 C 0.3507(2) 0.25504(18) 0.81810(13) 0.0447(4) Uani 1 1 d . . . . .
H10 H 0.253187 0.307818 0.781016 0.054 Uiso 1 1 calc R U . . .
C11 C 0.2958(3) 0.1748(2) 0.91367(16) 0.0567(5) Uani 1 1 d . . . . .
C12 C 0.4642(2) 0.36111(18) 0.84496(12) 0.0432(4) Uani 1 1 d . . . . .
C13 C 0.4042(2) 0.50124(19) 0.85053(13) 0.0435(4) Uani 1 1 d . . . . .
C14 C 0.5144(2) 0.5941(2) 0.87054(14) 0.0517(5) Uani 1 1 d . . . . .
H14 H 0.475151 0.687705 0.872718 0.062 Uiso 1 1 calc R U . . .
C15 C 0.6807(2) 0.5497(2) 0.88716(15) 0.0565(5) Uani 1 1 d . . . . .
H15 H 0.752623 0.612297 0.901635 0.068 Uiso 1 1 calc R U . . .
C16 C 0.7386(2) 0.4117(2) 0.88205(15) 0.0583(5) Uani 1 1 d . . . . .
H16 H 0.850484 0.380752 0.893113 0.070 Uiso 1 1 calc R U . . .
C17 C 0.6323(2) 0.3192(2) 0.86070(14) 0.0519(5) Uani 1 1 d . . . . .
H17 H 0.673780 0.226571 0.856698 0.062 Uiso 1 1 calc R U . . .
C18 C 0.2248(2) 0.5535(2) 0.84479(14) 0.0493(5) Uani 1 1 d . . . . .
C19 C 0.1735(2) 0.7036(2) 0.79849(14) 0.0493(5) Uani 1 1 d . . . . .
C20 C 0.2226(3) 0.7573(2) 0.70054(16) 0.0631(6) Uani 1 1 d . . . . .
H20 H 0.294127 0.701279 0.663974 0.076 Uiso 1 1 calc R U . . .
C21 C 0.1666(3) 0.8927(2) 0.65675(16) 0.0645(6) Uani 1 1 d . . . . .
H21 H 0.194875 0.927425 0.589485 0.077 Uiso 1 1 calc R U . . .
C22 C 0.0678(2) 0.9758(2) 0.71434(16) 0.0550(5) Uani 1 1 d . . . . .
C23 C 0.0197(3) 0.9272(2) 0.81257(16) 0.0618(6) Uani 1 1 d . . . . .
H23 H -0.045335 0.985768 0.850672 0.074 Uiso 1 1 calc R U . . .
C24 C 0.0706(2) 0.7888(2) 0.85340(15) 0.0594(5) Uani 1 1 d . . . . .
H24 H 0.035182 0.752331 0.918691 0.071 Uiso 1 1 calc R U . . .
N1 N 0.2535(3) 0.1129(2) 0.98909(15) 0.0847(6) Uani 1 1 d . . . . .
N2 N 0.0109(2) 1.12189(19) 0.66849(18) 0.0730(5) Uani 1 1 d . . . . .
O1 O 0.29686(19) 0.43057(14) 0.62838(11) 0.0720(5) Uani 1 1 d . . . . .
O2 O 0.37666(19) 0.34796(14) 0.48420(10) 0.0699(4) Uani 1 1 d . . . . .
O3 O 0.12078(17) 0.47909(14) 0.87948(11) 0.0637(4) Uani 1 1 d . . . . .
O4 O -0.0536(3) 1.20041(17) 0.72485(16) 0.1131(7) Uani 1 1 d . . . . .
O5 O 0.0320(3) 1.15744(18) 0.57711(16) 0.1076(7) Uani 1 1 d . . . . .

loop_
_atom_site_aniso_label
_atom_site_aniso_U_11
_atom_site_aniso_U_22
_atom_site_aniso_U_33
_atom_site_aniso_U_23
_atom_site_aniso_U_13
_atom_site_aniso_U_12
C1 0.0440(10) 0.0454(11) 0.0434(11) -0.0075(8) -0.0001(8) -0.0060(8)
C2 0.0616(13) 0.0517(12) 0.0506(11) -0.0043(9) -0.0001(10) -0.0053(10)
C3 0.0627(14) 0.0465(11) 0.0700(15) -0.0058(10) -0.0062(11) 0.0009(10)
C4 0.0658(14) 0.0545(12) 0.0645(14) -0.0200(11) 0.0037(11) 0.0053(10)
C5 0.0649(13) 0.0602(12) 0.0450(11) -0.0123(9) 0.0025(10) -0.0024(10)
C6 0.0451(11) 0.0434(10) 0.0439(10) -0.0087(8) -0.0025(8) -0.0046(8)
C7 0.0508(12) 0.0542(12) 0.0435(11) -0.0070(9) -0.0014(9) -0.0066(9)
C8 0.0923(19) 0.0690(15) 0.0524(13) 0.0090(11) -0.0085(12) -0.0023(13)
C9 0.0735(17) 0.0826(17) 0.0847(17) 0.0092(13) -0.0069(14) -0.0046(13)
C10 0.0425(10) 0.0509(11) 0.0407(10) -0.0061(8) 0.0034(8) -0.0073(8)
C11 0.0548(13) 0.0640(13) 0.0529(13) -0.0091(11) 0.0077(10) -0.0132(10)
C12 0.0399(10) 0.0548(11) 0.0356(10) -0.0085(8) 0.0047(8) -0.0073(9)
C13 0.0385(10) 0.0522(11) 0.0413(10) -0.0084(8) 0.0047(8) -0.0098(8)
C14 0.0517(12) 0.0555(12) 0.0499(11) -0.0094(9) 0.0065(9) -0.0126(10)
C15 0.0467(12) 0.0713(14) 0.0557(12) -0.0124(10) 0.0015(9) -0.0216(10)
C16 0.0404(11) 0.0806(15) 0.0550(12) -0.0143(11) 0.0006(9) -0.0062(11)
C17 0.0410(11) 0.0637(12) 0.0521(12) -0.0157(10) 0.0015(9) -0.0016(9)
C18 0.0441(11) 0.0564(12) 0.0494(11) -0.0146(9) 0.0051(9) -0.0057(9)
C19 0.0416(11) 0.0550(12) 0.0518(11) -0.0107(9) 0.0030(9) -0.0043(9)
C20 0.0682(15) 0.0598(13) 0.0589(13) -0.0114(10) 0.0176(11) 0.0047(11)
C21 0.0684(15) 0.0637(13) 0.0598(13) -0.0064(11) 0.0174(11) -0.0055(11)
C22 0.0475(12) 0.0537(12) 0.0635(13) -0.0088(10) 0.0041(10) -0.0057(9)
C23 0.0567(13) 0.0606(13) 0.0674(14) -0.0161(11) 0.0123(11) 0.0046(10)
C24 0.0567(13) 0.0660(13) 0.0526(12) -0.0072(10) 0.0112(10) 0.0022(10)
N1 0.0881(16) 0.0991(15) 0.0642(13) 0.0012(11) 0.0226(11) -0.0184(12)
N2 0.0682(13) 0.0591(12) 0.0870(15) 0.0006(11) 0.0088(11) -0.0040(10)
O1 0.0953(12) 0.0589(9) 0.0567(9) -0.0123(7) -0.0022(8) 0.0170(8)
O2 0.0914(12) 0.0689(9) 0.0430(8) -0.0017(7) -0.0067(7) 0.0091(8)
O3 0.0447(8) 0.0633(9) 0.0836(10) -0.0085(8) 0.0135(7) -0.0121(7)
O4 0.1395(19) 0.0658(11) 0.1260(16) -0.0139(11) 0.0365(13) 0.0190(11)
O5 0.1391(19) 0.0787(12) 0.0910(14) 0.0165(10) 0.0174(13) 0.0063(11)

loop_
_atom_type_symbol
_atom_type_description
_atom_type_scat_dispersion_real
_atom_type_scat_dispersion_imag
_atom_type_scat_source
C C 0.0033 0.0016 'International Tables Vol C Tables 4.2.6.8 and 6.1.1.4'
H H 0.0000 0.0000 'International Tables Vol C Tables 4.2.6.8 and 6.1.1.4'
N N 0.0061 0.0033 'International Tables Vol C Tables 4.2.6.8 and 6.1.1.4'
O O 0.0106 0.0060 'International Tables Vol C Tables 4.2.6.8 and 6.1.1.4'

loop_
_geom_angle_atom_site_label_1
_geom_angle_atom_site_label_2
_geom_angle_atom_site_label_3
_geom_angle
_geom_angle_site_symmetry_1
_geom_angle_site_symmetry_3
_geom_angle_publ_flag
C2 C1 C6 118.56(15) . . ?
C2 C1 C10 119.53(16) . . ?
C6 C1 C10 121.77(16) . . ?
C3 C2 C1 121.34(19) . . ?
C3 C2 H2 119.3 . . ?
C1 C2 H2 119.3 . . ?
C4 C3 C2 120.34(19) . . ?
C4 C3 H3 119.8 . . ?
C2 C3 H3 119.8 . . ?
C3 C4 C5 119.28(18) . . ?
C3 C4 H4 120.4 . . ?
C5 C4 H4 120.4 . . ?
C4 C5 C6 121.73(18) . . ?
C4 C5 H5 119.1 . . ?
C6 C5 H5 119.1 . . ?
C5 C6 C1 118.69(17) . . ?
C5 C6 C7 118.76(17) . . ?
C1 C6 C7 122.54(15) . . ?
O1 C7 O2 123.27(18) . . ?
O1 C7 C6 125.21(17) . . ?
O2 C7 C6 111.53(15) . . ?
O2 C8 C9 109.51(18) . . ?
O2 C8 H8A 109.8 . . ?
C9 C8 H8A 109.8 . . ?
O2 C8 H8B 109.8 . . ?
C9 C8 H8B 109.8 . . ?
H8A C8 H8B 108.2 . . ?
C8 C9 H9A 109.5 . . ?
C8 C9 H9B 109.5 . . ?
H9A C9 H9B 109.5 . . ?
C8 C9 H9C 109.5 . . ?
H9A C9 H9C 109.5 . . ?
H9B C9 H9C 109.5 . . ?
C11 C10 C1 111.84(15) . . ?
C11 C10 C12 109.46(14) . . ?
C1 C10 C12 110.66(14) . . ?
C11 C10 H10 108.3 . . ?
C1 C10 H10 108.3 . . ?
C12 C10 H10 108.3 . . ?
N1 C11 C10 179.2(2) . . ?
C17 C12 C13 118.49(16) . . ?
C17 C12 C10 119.59(16) . . ?
C13 C12 C10 121.88(16) . . ?
C14 C13 C12 119.23(17) . . ?
C14 C13 C18 117.84(16) . . ?
C12 C13 C18 122.73(16) . . ?
C15 C14 C13 121.28(18) . . ?
C15 C14 H14 119.4 . . ?
C13 C14 H14 119.4 . . ?
C16 C15 C14 119.13(18) . . ?
C16 C15 H15 120.4 . . ?
C14 C15 H15 120.4 . . ?
C17 C16 C15 120.42(19) . . ?
C17 C16 H16 119.8 . . ?
C15 C16 H16 119.8 . . ?
C16 C17 C12 121.44(18) . . ?
C16 C17 H17 119.3 . . ?
C12 C17 H17 119.3 . . ?
O3 C18 C13 121.75(18) . . ?
O3 C18 C19 119.78(17) . . ?
C13 C18 C19 118.43(17) . . ?
C20 C19 C24 119.35(19) . . ?
C20 C19 C18 121.23(16) . . ?
C24 C19 C18 119.39(17) . . ?
C21 C20 C19 120.51(18) . . ?
C21 C20 H20 119.7 . . ?
C19 C20 H20 119.7 . . ?
C20 C21 C22 118.67(19) . . ?
C20 C21 H21 120.7 . . ?
C22 C21 H21 120.7 . . ?
C23 C22 C21 122.37(19) . . ?
C23 C22 N2 118.86(18) . . ?
C21 C22 N2 118.77(19) . . ?
C22 C23 C24 118.13(17) . . ?
C22 C23 H23 120.9 . . ?
C24 C23 H23 120.9 . . ?
C23 C24 C19 120.85(19) . . ?
C23 C24 H24 119.6 . . ?
C19 C24 H24 119.6 . . ?
O5 N2 O4 123.6(2) . . ?
O5 N2 C22 118.33(19) . . ?
O4 N2 C22 118.0(2) . . ?
C7 O2 C8 118.40(15) . . ?

loop_
_geom_bond_atom_site_label_1
_geom_bond_atom_site_label_2
_geom_bond_distance
_geom_bond_site_symmetry_2
_geom_bond_publ_flag
C1 C2 1.385(2) . ?
C1 C6 1.404(2) . ?
C1 C10 1.530(2) . ?
C2 C3 1.382(3) . ?
C2 H2 0.9300 . ?
C3 C4 1.364(3) . ?
C3 H3 0.9300 . ?
C4 C5 1.376(3) . ?
C4 H4 0.9300 . ?
C5 C6 1.393(2) . ?
C5 H5 0.9300 . ?
C6 C7 1.495(3) . ?
C7 O1 1.196(2) . ?
C7 O2 1.330(2) . ?
C8 O2 1.469(2) . ?
C8 C9 1.471(3) . ?
C8 H8A 0.9700 . ?
C8 H8B 0.9700 . ?
C9 H9A 0.9600 . ?
C9 H9B 0.9600 . ?
C9 H9C 0.9600 . ?
C10 C11 1.464(3) . ?
C10 C12 1.538(2) . ?
C10 H10 0.9800 . ?
C11 N1 1.146(2) . ?
C12 C17 1.388(2) . ?
C12 C13 1.400(2) . ?
C13 C14 1.394(2) . ?
C13 C18 1.487(3) . ?
C14 C15 1.380(3) . ?
C14 H14 0.9300 . ?
C15 C16 1.376(3) . ?
C15 H15 0.9300 . ?
C16 C17 1.374(2) . ?
C16 H16 0.9300 . ?
C17 H17 0.9300 . ?
C18 O3 1.217(2) . ?
C18 C19 1.498(3) . ?
C19 C20 1.381(3) . ?
C19 C24 1.383(2) . ?
C20 C21 1.374(3) . ?
C20 H20 0.9300 . ?
C21 C22 1.375(3) . ?
C21 H21 0.9300 . ?
C22 C23 1.370(3) . ?
C22 N2 1.471(3) . ?
C23 C24 1.380(3) . ?
C23 H23 0.9300 . ?
C24 H24 0.9300 . ?
N2 O5 1.209(2) . ?
N2 O4 1.213(2) . ?

loop_
_geom_torsion_atom_site_label_1
_geom_torsion_atom_site_label_2
_geom_torsion_atom_site_label_3
_geom_torsion_atom_site_label_4
_geom_torsion
_geom_torsion_site_symmetry_1
_geom_torsion_site_symmetry_2
_geom_torsion_site_symmetry_3
_geom_torsion_site_symmetry_4
_geom_torsion_publ_flag
C6 C1 C2 C3 2.4(3) . . . . ?
C10 C1 C2 C3 -173.34(17) . . . . ?
C1 C2 C3 C4 -0.3(3) . . . . ?
C2 C3 C4 C5 -1.6(3) . . . . ?
C3 C4 C5 C6 1.4(3) . . . . ?
C4 C5 C6 C1 0.7(3) . . . . ?
C4 C5 C6 C7 -178.24(18) . . . . ?
C2 C1 C6 C5 -2.6(3) . . . . ?
C10 C1 C6 C5 173.04(16) . . . . ?
C2 C1 C6 C7 176.38(16) . . . . ?
C10 C1 C6 C7 -8.0(3) . . . . ?
C5 C6 C7 O1 -170.49(19) . . . . ?
C1 C6 C7 O1 10.6(3) . . . . ?
C5 C6 C7 O2 9.6(2) . . . . ?
C1 C6 C7 O2 -169.35(17) . . . . ?
C2 C1 C10 C11 -25.9(2) . . . . ?
C6 C1 C10 C11 158.59(17) . . . . ?
C2 C1 C10 C12 96.47(19) . . . . ?
C6 C1 C10 C12 -79.1(2) . . . . ?
C11 C10 C12 C17 86.69(19) . . . . ?
C1 C10 C12 C17 -37.0(2) . . . . ?
C11 C10 C12 C13 -95.64(19) . . . . ?
C1 C10 C12 C13 140.65(16) . . . . ?
C17 C12 C13 C14 0.6(2) . . . . ?
C10 C12 C13 C14 -177.06(15) . . . . ?
C17 C12 C13 C18 -174.07(16) . . . . ?
C10 C12 C13 C18 8.2(3) . . . . ?
C12 C13 C14 C15 -1.4(3) . . . . ?
C18 C13 C14 C15 173.52(17) . . . . ?
C13 C14 C15 C16 1.1(3) . . . . ?
C14 C15 C16 C17 0.0(3) . . . . ?
C15 C16 C17 C12 -0.8(3) . . . . ?
C13 C12 C17 C16 0.5(3) . . . . ?
C10 C12 C17 C16 178.21(16) . . . . ?
C14 C13 C18 O3 -141.76(18) . . . . ?
C12 C13 C18 O3 33.0(3) . . . . ?
C14 C13 C18 C19 35.9(2) . . . . ?
C12 C13 C18 C19 -149.33(16) . . . . ?
O3 C18 C19 C20 -127.6(2) . . . . ?
C13 C18 C19 C20 54.7(2) . . . . ?
O3 C18 C19 C24 50.2(3) . . . . ?
C13 C18 C19 C24 -127.48(18) . . . . ?
C24 C19 C20 C21 -1.7(3) . . . . ?
C18 C19 C20 C21 176.15(18) . . . . ?
C19 C20 C21 C22 3.3(3) . . . . ?
C20 C21 C22 C23 -1.8(3) . . . . ?
C20 C21 C22 N2 178.55(19) . . . . ?
C21 C22 C23 C24 -1.3(3) . . . . ?
N2 C22 C23 C24 178.33(19) . . . . ?
C22 C23 C24 C19 3.0(3) . . . . ?
C20 C19 C24 C23 -1.5(3) . . . . ?
C18 C19 C24 C23 -179.40(18) . . . . ?
C23 C22 N2 O5 -168.8(2) . . . . ?
C21 C22 N2 O5 10.8(3) . . . . ?
C23 C22 N2 O4 11.8(3) . . . . ?
C21 C22 N2 O4 -168.6(2) . . . . ?
O1 C7 O2 C8 -6.0(3) . . . . ?
C6 C7 O2 C8 173.90(17) . . . . ?
C9 C8 O2 C7 -100.8(2) . . . . ?
